data_7225654
loop_
_publ_author_name
'Dharmalingam, Sivanesan'
'Kim, Young Eun'
'Youn, Min Hye'
'Park, Ki Tae'
'Kim, Hak Ju'
'Nirmala Grace, A.'
'Jeong, Soon Kwan'

_publ_section_title
;
 The Salt-Based Catalytic Enhancement of CO2 Absorption by a Tertiary
 Amine Medium
;
_journal_name_full 'RSC Adv.'
_journal_paper_doi 10.1039/C6RA13978G
_journal_year 2016
_chemical_formula_moiety C21H35N7O6
_chemical_formula_sum 'C21 H35 N7 O6'
_chemical_formula_weight 481.56
_chemical_name_common 'tertiary amine salt'
_chemical_name_systematic
; 
 ? 
;
_space_group_IT_number 33
_symmetry_cell_setting orthorhombic
_symmetry_space_group_name_Hall 'P 2c -2n'
_symmetry_space_group_name_H-M 'P n a 21'
_atom_sites_solution_hydrogens geom
_atom_sites_solution_primary direct
_atom_sites_solution_secondary difmap
_audit_creation_method SHELXL-97
_audit_update_record
;
2016-02-22 deposited with the CCDC.
2016-06-21 downloaded from the CCDC.
;
_cell_angle_alpha 90.00
_cell_angle_beta 90.00
_cell_angle_gamma 90.00
_cell_formula_units_Z 4
_cell_length_a 14.3139(5)
_cell_length_b 16.8590(5)
_cell_length_c 10.2559(4)
_cell_measurement_reflns_used 9913
_cell_measurement_temperature 273(2)
_cell_measurement_theta_max 27.78
_cell_measurement_theta_min 2.73
_cell_volume 2474.93(15)
_computing_cell_refinement 'Bruker SMART'
_computing_data_collection 'Bruker SMART'
_computing_data_reduction 'Bruker SAINT'
_computing_molecular_graphics 'Bruker SHELXTL'
_computing_publication_material 'Bruker SHELXTL'
_computing_structure_refinement 'SHELXL-97 (Sheldrick, 1997)'
_computing_structure_solution 'SHELXS-97 (Sheldrick, 1990)'
_diffrn_ambient_temperature 273(2)
_diffrn_measured_fraction_theta_full 0.993
_diffrn_measured_fraction_theta_max 0.993
_diffrn_measurement_device_type 'CCD area detector'
_diffrn_measurement_method 'phi and omega scans'
_diffrn_radiation_monochromator graphite
_diffrn_radiation_source 'fine-focus sealed tube'
_diffrn_radiation_type MoK\a
_diffrn_radiation_wavelength 0.71073
_diffrn_reflns_av_R_equivalents 0.0340
_diffrn_reflns_av_sigmaI/netI 0.0193
_diffrn_reflns_limit_h_max 18
_diffrn_reflns_limit_h_min -18
_diffrn_reflns_limit_k_max 22
_diffrn_reflns_limit_k_min -21
_diffrn_reflns_limit_l_max 13
_diffrn_reflns_limit_l_min -13
_diffrn_reflns_number 52356
_diffrn_reflns_theta_full 27.94
_diffrn_reflns_theta_max 27.94
_diffrn_reflns_theta_min 2.73
_exptl_absorpt_coefficient_mu 0.096
_exptl_absorpt_correction_type none
_exptl_crystal_colour colourless
_exptl_crystal_density_meas 0
_exptl_crystal_density_method 'not measured'
_exptl_crystal_description block
_exptl_crystal_F_000 1032
_exptl_crystal_recrystallization_method 'Vapour Deposition'
_exptl_crystal_size_max 0.14
_exptl_crystal_size_mid 0.13
_exptl_crystal_size_min 0.10
_refine_diff_density_max 0.504
_refine_diff_density_min -0.432
_refine_diff_density_rms 0.062
_refine_ls_abs_structure_details 'Flack H D (1983), Acta Cryst. A39, 876-881'
_refine_ls_abs_structure_Flack 0.2(8)
_refine_ls_extinction_method none
_refine_ls_goodness_of_fit_ref 0.755
_refine_ls_hydrogen_treatment mixed
_refine_ls_matrix_type full
_refine_ls_number_parameters 312
_refine_ls_number_reflns 5894
_refine_ls_number_restraints 1
_refine_ls_restrained_S_all 0.755
_refine_ls_R_factor_all 0.0450
_refine_ls_R_factor_gt 0.0380
_refine_ls_shift/su_max 0.000
_refine_ls_shift/su_mean 0.000
_refine_ls_structure_factor_coef Fsqd
_refine_ls_weighting_details 'calc w=1/[\s^2^(Fo^2^)+(0.0843P)^2^+1.5767P] where P=(Fo^2^+2Fc^2^)/3'
_refine_ls_weighting_scheme calc
_refine_ls_wR_factor_gt 0.0998
_refine_ls_wR_factor_ref 0.1074
_reflns_number_gt 5360
_reflns_number_total 5894
_reflns_threshold_expression >2sigma(I)
_cod_data_source_file c6ra13978g2.cif
_cod_data_source_block n0292c-2
_cod_depositor_comments
;
The following automatic conversions were performed:

'_symmetry_cell_setting' value 'Orthorhombic' changed to
'orthorhombic' according to
/usr/data/users/saulius/crontab/automatic-downloads/rss-feeds/RSC/lib/dictionaries/cif_core.dic
dictionary named 'cif_core.dic' version 2.4.2 from 2011-04-26.

Automatic conversion script
Id: cif_fix_values 4268 2015-11-12 08:31:59Z antanas 
;
_cod_original_sg_symbol_H-M Pna2(1)
_cod_database_code 7225654

loop_
_symmetry_equiv_pos_as_xyz
'x, y, z'
'-x, -y, z+1/2'
'x+1/2, -y+1/2, z'
'-x+1/2, y+1/2, z+1/2'

loop_
_atom_site_label
_atom_site_type_symbol
_atom_site_fract_x
_atom_site_fract_y
_atom_site_fract_z
_atom_site_U_iso_or_equiv
_atom_site_adp_type
_atom_site_occupancy
_atom_site_symmetry_multiplicity
_atom_site_calc_flag
_atom_site_refinement_flags
N1 N 0.83875(9) 0.23493(8) 0.49166(13) 0.0198(3) Uani 1 1 d .
N7 N 0.95680(9) 0.87688(8) 0.73325(14) 0.0240(3) Uani 1 1 d .
N6 N 0.57585(10) 0.12088(9) 0.62216(15) 0.0277(3) Uani 1 1 d .
N2 N 0.91776(10) 0.37145(8) 0.35179(14) 0.0225(3) Uani 1 1 d .
N3 N 0.95969(9) 0.19560(8) 0.71175(13) 0.0214(3) Uani 1 1 d .
N4 N 0.57841(12) 0.52228(9) 0.47921(16) 0.0322(3) Uani 1 1 d .
H4A H 0.5424 0.5135 0.5485 0.048 Uiso 1 1 calc R
H4B H 0.5640 0.4878 0.4167 0.048 Uiso 1 1 calc R
H4C H 0.5691 0.5714 0.4503 0.048 Uiso 1 1 calc R
N5 N 0.65164(12) 0.21999(10) 1.05481(18) 0.0359(4) Uani 1 1 d .
H5A H 0.6466 0.1729 1.0161 0.054 Uiso 1 1 calc R
H5B H 0.5989 0.2471 1.0439 0.054 Uiso 1 1 calc R
H5C H 0.6622 0.2131 1.1396 0.054 Uiso 1 1 calc R
C3 C 0.85463(12) 0.15223(9) 0.53046(16) 0.0230(3) Uani 1 1 d .
H3A H 0.9059 0.1306 0.4799 0.028 Uiso 1 1 calc R
H3B H 0.7992 0.1213 0.5111 0.028 Uiso 1 1 calc R
C2 C 0.83547(12) 0.24021(9) 0.34937(16) 0.0234(3) Uani 1 1 d .
H2A H 0.7798 0.2135 0.3180 0.028 Uiso 1 1 calc R
H2B H 0.8893 0.2132 0.3131 0.028 Uiso 1 1 calc R
C8 C 0.90078(13) 0.46036(9) 0.34848(18) 0.0267(3) Uani 1 1 d .
H8A H 0.9594 0.4879 0.3629 0.032 Uiso 1 1 calc R
H8B H 0.8777 0.4753 0.2630 0.032 Uiso 1 1 calc R
C4 C 0.83471(12) 0.32576(10) 0.30202(16) 0.0252(3) Uani 1 1 d .
H4D H 0.8350 0.3264 0.2075 0.030 Uiso 1 1 calc R
H4E H 0.7778 0.3514 0.3313 0.030 Uiso 1 1 calc R
C5 C 0.87719(12) 0.14490(10) 0.67473(17) 0.0237(3) Uani 1 1 d .
H5D H 0.8232 0.1609 0.7255 0.028 Uiso 1 1 calc R
H5E H 0.8907 0.0899 0.6952 0.028 Uiso 1 1 calc R
C1 C 0.75336(12) 0.26665(11) 0.55043(19) 0.0296(4) Uani 1 1 d .
H1A H 0.7488 0.3223 0.5321 0.044 Uiso 1 1 calc R
H1B H 0.7552 0.2587 0.6431 0.044 Uiso 1 1 calc R
H1C H 0.7001 0.2397 0.5147 0.044 Uiso 1 1 calc R
C9 C 0.83105(12) 0.48565(9) 0.45085(17) 0.0256(3) Uani 1 1 d .
C6 C 1.00377(14) 0.35125(11) 0.2766(2) 0.0324(4) Uani 1 1 d .
H6A H 1.0131 0.2949 0.2780 0.049 Uiso 1 1 calc R
H6B H 1.0567 0.3771 0.3154 0.049 Uiso 1 1 calc R
H6C H 0.9969 0.3688 0.1881 0.049 Uiso 1 1 calc R
C14 C 0.73712(12) 0.49275(9) 0.41866(17) 0.0253(3) Uani 1 1 d .
H14 H 0.7181 0.4838 0.3332 0.030 Uiso 1 1 calc R
C7 C 1.04981(12) 0.15665(11) 0.67382(19) 0.0305(4) Uani 1 1 d .
H7A H 1.0559 0.1071 0.7192 0.046 Uiso 1 1 calc R
H7B H 1.1011 0.1907 0.6964 0.046 Uiso 1 1 calc R
H7C H 1.0502 0.1472 0.5815 0.046 Uiso 1 1 calc R
C13 C 0.67050(13) 0.51320(9) 0.51339(18) 0.0267(4) Uani 1 1 d .
C12 C 0.70151(13) 0.52855(10) 0.64089(18) 0.0298(4) Uani 1 1 d .
H12 H 0.6588 0.5427 0.7051 0.036 Uiso 1 1 calc R
C10 C 0.86113(13) 0.50080(10) 0.57769(19) 0.0298(4) Uani 1 1 d .
H10 H 0.9240 0.4964 0.5995 0.036 Uiso 1 1 calc R
C11 C 0.79562(15) 0.52264(10) 0.67110(18) 0.0318(4) Uani 1 1 d .
H11 H 0.8154 0.5335 0.7556 0.038 Uiso 1 1 calc R
C16 C 0.87956(12) 0.26140(10) 0.90253(16) 0.0249(3) Uani 1 1 d .
C21 C 0.80432(12) 0.22139(9) 0.95671(16) 0.0241(3) Uani 1 1 d .
H21 H 0.8068 0.1665 0.9642 0.029 Uiso 1 1 calc R
C20 C 0.72495(12) 0.26152(10) 1.00024(16) 0.0253(3) Uani 1 1 d .
C17 C 0.87780(15) 0.34409(11) 0.8938(2) 0.0343(4) Uani 1 1 d .
H17 H 0.9282 0.3716 0.8588 0.041 Uiso 1 1 calc R
C15 C 0.96309(12) 0.21528(11) 0.85646(16) 0.0260(3) Uani 1 1 d .
H15A H 0.9672 0.1663 0.9057 0.031 Uiso 1 1 calc R
H15B H 1.0191 0.2458 0.8741 0.031 Uiso 1 1 calc R
C18 C 0.79932(16) 0.38454(11) 0.93847(19) 0.0376(4) Uani 1 1 d .
H18 H 0.7980 0.4396 0.9339 0.045 Uiso 1 1 calc R
C19 C 0.72303(14) 0.34459(10) 0.98964(18) 0.0310(4) Uani 1 1 d .
H19 H 0.6707 0.3727 1.0169 0.037 Uiso 1 1 calc R
O6 O 0.99252(9) 0.83462(8) 0.64672(13) 0.0304(3) Uani 1 1 d .
O3 O 0.50572(9) 0.16264(8) 0.58724(14) 0.0326(3) Uani 1 1 d .
O4 O 0.92243(12) 0.84686(8) 0.83227(14) 0.0413(4) Uani 1 1 d .
O2 O 0.61621(11) 0.13702(9) 0.72474(15) 0.0408(3) Uani 1 1 d .
O5 O 0.95648(12) 0.95085(8) 0.71810(17) 0.0453(4) Uani 1 1 d .
O1 O 0.60099(11) 0.06504(8) 0.55152(16) 0.0424(3) Uani 1 1 d .

loop_
_atom_site_aniso_label
_atom_site_aniso_U_11
_atom_site_aniso_U_22
_atom_site_aniso_U_33
_atom_site_aniso_U_23
_atom_site_aniso_U_13
_atom_site_aniso_U_12
N1 0.0196(6) 0.0184(6) 0.0214(6) -0.0009(5) 0.0025(5) 0.0001(5)
N7 0.0228(6) 0.0253(6) 0.0238(7) 0.0005(5) -0.0019(6) 0.0001(5)
N6 0.0271(7) 0.0209(7) 0.0351(8) 0.0032(6) 0.0025(6) 0.0018(5)
N2 0.0242(6) 0.0184(6) 0.0248(7) 0.0010(5) 0.0044(6) -0.0006(5)
N3 0.0213(6) 0.0230(6) 0.0200(6) 0.0006(5) 0.0007(5) -0.0008(5)
N4 0.0354(8) 0.0280(7) 0.0333(8) -0.0041(6) 0.0033(6) 0.0056(6)
N5 0.0345(8) 0.0296(7) 0.0436(10) 0.0025(7) 0.0114(7) 0.0005(6)
C3 0.0251(8) 0.0184(7) 0.0255(8) -0.0016(6) -0.0006(6) 0.0004(6)
C2 0.0276(8) 0.0206(7) 0.0219(8) -0.0019(6) 0.0004(6) -0.0020(6)
C8 0.0322(8) 0.0174(7) 0.0305(9) 0.0050(6) 0.0054(7) -0.0003(6)
C4 0.0284(8) 0.0242(8) 0.0232(8) 0.0015(6) -0.0036(6) -0.0014(6)
C5 0.0231(7) 0.0222(7) 0.0257(8) 0.0019(6) -0.0003(6) -0.0032(6)
C1 0.0274(8) 0.0307(9) 0.0307(9) 0.0037(7) 0.0068(7) 0.0051(7)
C9 0.0336(8) 0.0142(6) 0.0289(9) 0.0030(6) 0.0038(7) 0.0002(6)
C6 0.0325(9) 0.0274(8) 0.0375(10) -0.0004(7) 0.0139(8) 0.0003(7)
C14 0.0340(8) 0.0183(7) 0.0236(8) 0.0003(6) 0.0003(7) 0.0028(6)
C7 0.0246(8) 0.0347(9) 0.0323(9) 0.0007(7) 0.0041(7) 0.0029(7)
C13 0.0352(9) 0.0154(7) 0.0294(9) 0.0016(6) 0.0027(7) -0.0002(6)
C12 0.0412(9) 0.0223(8) 0.0258(8) -0.0020(6) 0.0075(8) -0.0012(7)
C10 0.0331(9) 0.0223(7) 0.0341(9) -0.0006(7) -0.0038(7) -0.0015(7)
C11 0.0458(11) 0.0245(8) 0.0250(8) -0.0010(7) -0.0014(7) -0.0039(7)
C16 0.0308(8) 0.0250(8) 0.0189(7) 0.0007(6) -0.0004(6) 0.0002(6)
C21 0.0320(8) 0.0198(7) 0.0205(7) 0.0017(6) 0.0004(6) 0.0016(6)
C20 0.0316(8) 0.0247(8) 0.0196(7) 0.0023(6) 0.0010(7) 0.0010(6)
C17 0.0449(11) 0.0252(8) 0.0328(10) 0.0007(7) 0.0100(8) -0.0073(8)
C15 0.0258(8) 0.0308(8) 0.0213(8) 0.0019(6) -0.0006(6) 0.0000(6)
C18 0.0578(12) 0.0210(8) 0.0339(10) 0.0018(7) 0.0104(9) 0.0006(8)
C19 0.0429(10) 0.0252(8) 0.0249(8) 0.0031(7) 0.0056(8) 0.0084(7)
O6 0.0360(6) 0.0289(6) 0.0264(6) -0.0036(5) 0.0028(5) -0.0001(5)
O3 0.0329(7) 0.0292(6) 0.0356(7) -0.0074(5) -0.0068(5) 0.0119(5)
O4 0.0594(9) 0.0349(7) 0.0295(7) 0.0048(6) 0.0135(7) 0.0009(7)
O2 0.0446(8) 0.0370(7) 0.0408(8) 0.0042(6) -0.0137(7) 0.0010(6)
O5 0.0630(10) 0.0230(6) 0.0499(9) 0.0023(6) 0.0243(8) 0.0041(6)
O1 0.0456(8) 0.0298(7) 0.0519(9) -0.0059(6) 0.0054(7) 0.0151(6)

loop_
_atom_type_symbol
_atom_type_description
_atom_type_scat_dispersion_real
_atom_type_scat_dispersion_imag
_atom_type_scat_source
C C 0.0033 0.0016 'International Tables Vol C Tables 4.2.6.8 and 6.1.1.4'
H H 0.0000 0.0000 'International Tables Vol C Tables 4.2.6.8 and 6.1.1.4'
N N 0.0061 0.0033 'International Tables Vol C Tables 4.2.6.8 and 6.1.1.4'
O O 0.0106 0.0060 'International Tables Vol C Tables 4.2.6.8 and 6.1.1.4'

loop_
_geom_angle_atom_site_label_1
_geom_angle_atom_site_label_2
_geom_angle_atom_site_label_3
_geom_angle
C2 N1 C3 109.47(12)
C2 N1 C1 111.20(13)
C3 N1 C1 111.39(13)
O4 N7 O6 120.89(14)
O4 N7 O5 120.40(15)
O6 N7 O5 118.70(15)
O2 N6 O1 122.05(16)
O2 N6 O3 119.12(15)
O1 N6 O3 118.83(15)
C6 N2 C4 111.07(14)
C6 N2 C8 110.22(13)
C4 N2 C8 111.78(13)
C7 N3 C5 111.15(13)
C7 N3 C15 108.74(13)
C5 N3 C15 113.25(13)
N1 C3 C5 111.97(13)
N1 C2 C4 112.10(13)
C9 C8 N2 111.64(13)
N2 C4 C2 111.78(13)
N3 C5 C3 111.47(13)
C14 C9 C10 120.32(16)
C14 C9 C8 119.91(16)
C10 C9 C8 119.76(16)
C9 C14 C13 120.92(17)
N4 C13 C12 121.37(16)
N4 C13 C14 120.19(16)
C12 C13 C14 118.33(16)
C11 C12 C13 120.13(17)
C11 C10 C9 118.90(17)
C10 C11 C12 121.37(17)
C21 C16 C17 119.79(16)
C21 C16 C15 119.49(15)
C17 C16 C15 120.70(16)
C16 C21 C20 121.64(15)
N5 C20 C21 120.18(16)
N5 C20 C19 121.48(16)
C21 C20 C19 118.32(16)
C16 C17 C18 118.85(17)
C16 C15 N3 113.21(14)
C19 C18 C17 121.48(17)
C18 C19 C20 119.89(17)

loop_
_geom_bond_atom_site_label_1
_geom_bond_atom_site_label_2
_geom_bond_distance
N1 C2 1.463(2)
N1 C3 1.468(2)
N1 C1 1.464(2)
N7 O4 1.237(2)
N7 O6 1.248(2)
N7 O5 1.2567(19)
N6 O2 1.231(2)
N6 O1 1.241(2)
N6 O3 1.2775(19)
N2 C6 1.492(2)
N2 C4 1.506(2)
N2 C8 1.519(2)
N3 C7 1.499(2)
N3 C5 1.506(2)
N3 C15 1.522(2)
N4 C13 1.373(2)
N5 C20 1.380(2)
C3 C5 1.519(2)
C2 C4 1.522(2)
C8 C9 1.510(2)
C9 C14 1.390(2)
C9 C10 1.394(3)
C14 C13 1.404(2)
C13 C12 1.405(3)
C12 C11 1.386(3)
C10 C11 1.390(3)
C16 C21 1.387(2)
C16 C17 1.397(2)
C16 C15 1.502(2)
C21 C20 1.396(2)
C20 C19 1.405(2)
C17 C18 1.392(3)
C18 C19 1.386(3)
